data_7037647
loop_
_publ_author_name
'Cametti, Massimo'
'Bargigia, Ilaria'
'Mart\'i-Rujas, Javier'

_publ_section_title
;
 Dynamic single crystal to polycrystal transformation of a 1D-coordination
 polymer and its second harmonic generation.
;
_journal_issue 4
_journal_name_full 'Dalton transactions (Cambridge, England : 2003)'
_journal_page_first 1674
_journal_page_last 1678
_journal_paper_doi 10.1039/c5dt04283f
_journal_volume 45
_journal_year 2016
_chemical_formula_sum 'C30 H28 N4'
_chemical_formula_weight 445.57
_chemical_name_systematic
; 
 ? 
;
_space_group_IT_number 14
_symmetry_cell_setting monoclinic
_symmetry_space_group_name_Hall '-P 2yn'
_symmetry_space_group_name_H-M 'P 1 21/n 1'
_atom_sites_solution_hydrogens geom
_atom_sites_solution_primary direct
_atom_sites_solution_secondary difmap
_audit_creation_method SHELXL-97
_audit_update_record
;
2015-12-04 deposited with the CCDC.
2015-12-09 downloaded from the CCDC.
;
_cell_angle_alpha 90.00
_cell_angle_beta 99.453(4)
_cell_angle_gamma 90.00
_cell_formula_units_Z 4
_cell_length_a 10.4431(6)
_cell_length_b 16.6727(9)
_cell_length_c 14.0282(8)
_cell_measurement_reflns_used 2993
_cell_measurement_temperature 296(2)
_cell_measurement_theta_max 65.00
_cell_measurement_theta_min 4.15
_cell_volume 2409.3(2)
_computing_cell_refinement 'Bruker SAINT'
_computing_data_collection 'Bruker APEX2'
_computing_data_reduction 'Bruker SAINT'
_computing_molecular_graphics 'Bruker SHELXTL'
_computing_publication_material 'Bruker SHELXTL'
_computing_structure_refinement 'SHELXL-97 (Sheldrick, 2008)'
_computing_structure_solution 'SHELXS-97 (Sheldrick, 2008)'
_diffrn_ambient_temperature 296(2)
_diffrn_measured_fraction_theta_full 0.971
_diffrn_measured_fraction_theta_max 0.971
_diffrn_measurement_device_type 'CCD ApexII'
_diffrn_radiation_monochromator graphite
_diffrn_radiation_source 'fine-focus sealed tube'
_diffrn_radiation_type CuK\a
_diffrn_radiation_wavelength 1.54178
_diffrn_reflns_av_R_equivalents 0.0265
_diffrn_reflns_av_sigmaI/netI 0.0271
_diffrn_reflns_limit_h_max 12
_diffrn_reflns_limit_h_min -12
_diffrn_reflns_limit_k_max 11
_diffrn_reflns_limit_k_min -19
_diffrn_reflns_limit_l_max 16
_diffrn_reflns_limit_l_min -16
_diffrn_reflns_number 14491
_diffrn_reflns_theta_full 67.51
_diffrn_reflns_theta_max 67.51
_diffrn_reflns_theta_min 4.15
_exptl_absorpt_coefficient_mu 0.566
_exptl_absorpt_correction_T_max 0.9456
_exptl_absorpt_correction_T_min 0.9199
_exptl_absorpt_correction_type multi-scan
_exptl_crystal_colour colorless
_exptl_crystal_density_diffrn 1.228
_exptl_crystal_density_method 'not measured'
_exptl_crystal_description block
_exptl_crystal_F_000 948
_exptl_crystal_size_max 0.15
_exptl_crystal_size_mid 0.10
_exptl_crystal_size_min 0.10
_refine_diff_density_max 0.219
_refine_diff_density_min -0.140
_refine_diff_density_rms 0.033
_refine_ls_extinction_method none
_refine_ls_goodness_of_fit_ref 1.044
_refine_ls_hydrogen_treatment mixed
_refine_ls_matrix_type full
_refine_ls_number_parameters 307
_refine_ls_number_reflns 4216
_refine_ls_number_restraints 0
_refine_ls_restrained_S_all 1.044
_refine_ls_R_factor_all 0.0778
_refine_ls_R_factor_gt 0.0501
_refine_ls_shift/su_max 0.011
_refine_ls_shift/su_mean 0.001
_refine_ls_structure_factor_coef Fsqd
_refine_ls_weighting_details 'calc w=1/[\s^2^(Fo^2^)+(0.0830P)^2^+0.2893P] where P=(Fo^2^+2Fc^2^)/3'
_refine_ls_weighting_scheme calc
_refine_ls_wR_factor_gt 0.1436
_refine_ls_wR_factor_ref 0.1643
_reflns_number_gt 2781
_reflns_number_total 4216
_reflns_threshold_expression >2sigma(I)
_cod_data_source_file c5dt04283f2.cif
_cod_data_source_block j11
_cod_depositor_comments
;
The following automatic conversions were performed:

'_symmetry_cell_setting' value 'Monoclinic' changed to 'monoclinic'
according to
/usr/data/users/saulius/crontab/automatic-downloads/rss-feeds/RSC/lib/dictionaries/cif_core.dic
dictionary named 'cif_core.dic' version 2.4.2 from 2011-04-26.

'_exptl_absorpt_correction_type' value 'Multi-scan' changed to
'multi-scan' according to
/usr/data/users/saulius/crontab/automatic-downloads/rss-feeds/RSC/lib/dictionaries/cif_core.dic
dictionary named 'cif_core.dic' version 2.4.2 from 2011-04-26.

Automatic conversion script
Id: cif_fix_values 4268 2015-11-12 08:31:59Z antanas 

 Adding full bibliography for 7037647--7037648.cif.
;
_cod_original_sg_symbol_H-M P21/n
_cod_database_code 7037647

loop_
_symmetry_equiv_pos_as_xyz
'x, y, z'
'-x+1/2, y+1/2, -z+1/2'
'-x, -y, -z'
'x-1/2, -y-1/2, z-1/2'

loop_
_atom_site_label
_atom_site_type_symbol
_atom_site_fract_x
_atom_site_fract_y
_atom_site_fract_z
_atom_site_U_iso_or_equiv
_atom_site_adp_type
_atom_site_occupancy
_atom_site_symmetry_multiplicity
_atom_site_calc_flag
_atom_site_refinement_flags
C6 C 0.2496(2) -0.02160(12) -0.08584(15) 0.0584(5) Uani 1 1 d .
N3 N 0.5346(2) 0.22470(11) -0.00975(14) 0.0720(5) Uani 1 1 d .
N2 N 0.8228(2) 0.50855(11) 0.09467(14) 0.0745(6) Uani 1 1 d .
N4 N -0.0068(3) -0.20878(15) -0.2125(2) 0.1092(9) Uani 1 1 d .
C1 C 0.0922(3) -0.18399(16) -0.2528(2) 0.0875(8) Uani 1 1 d .
H1 H 0.1051 -0.2080 -0.3103 0.105 Uiso 1 1 calc R
C2 C 0.1772(2) -0.12467(14) -0.21467(18) 0.0722(6) Uani 1 1 d .
H2 H 0.2449 -0.1099 -0.2465 0.087 Uiso 1 1 calc R
C3 C 0.1624(2) -0.08667(13) -0.12879(16) 0.0637(6) Uani 1 1 d .
C11 C 0.2688(2) -0.00621(13) 0.01313(16) 0.0685(6) Uani 1 1 d .
H11 H 0.2268 -0.0377 0.0532 0.082 Uiso 1 1 calc R
C10 C 0.3490(2) 0.05499(13) 0.05249(17) 0.0688(6) Uani 1 1 d .
H10 H 0.3616 0.0636 0.1189 0.083 Uiso 1 1 calc R
C9 C 0.4109(2) 0.10378(12) -0.00498(16) 0.0598(5) Uani 1 1 d .
C12 C 0.4961(2) 0.16892(13) 0.03820(17) 0.0655(6) Uani 1 1 d .
H12 H 0.5228 0.1687 0.1048 0.079 Uiso 1 1 calc R
C13 C 0.6174(2) 0.28636(13) 0.04259(18) 0.0684(6) Uani 1 1 d .
H13 H 0.6473 0.2680 0.1089 0.082 Uiso 1 1 calc R
C14 C 0.5403(2) 0.36269(14) 0.04528(19) 0.0739(6) Uani 1 1 d .
H14A H 0.4697 0.3533 0.0809 0.089 Uiso 1 1 calc R
H14B H 0.5029 0.3779 -0.0201 0.089 Uiso 1 1 calc R
C15 C 0.6245(2) 0.43108(14) 0.0926(2) 0.0766(7) Uani 1 1 d .
H15A H 0.5729 0.4797 0.0897 0.092 Uiso 1 1 calc R
H15B H 0.6540 0.4184 0.1601 0.092 Uiso 1 1 calc R
C16 C 0.7407(3) 0.44566(14) 0.04365(18) 0.0745(7) Uani 1 1 d .
H16 H 0.7108 0.4627 -0.0231 0.089 Uiso 1 1 calc R
C19 C 0.8154(2) 0.57722(14) 0.05739(18) 0.0703(6) Uani 1 1 d .
H19 H 0.7595 0.5846 -0.0008 0.084 Uiso 1 1 calc R
C20 C 0.8905(2) 0.64680(13) 0.10095(17) 0.0648(6) Uani 1 1 d .
C21 C 1.0060(2) 0.63693(13) 0.16566(17) 0.0672(6) Uani 1 1 d .
H21 H 1.0343 0.5855 0.1844 0.081 Uiso 1 1 calc R
C22 C 1.0782(2) 0.70180(13) 0.20200(17) 0.0669(6) Uani 1 1 d .
H22 H 1.1553 0.6936 0.2444 0.080 Uiso 1 1 calc R
C23 C 1.0384(2) 0.78017(12) 0.17666(16) 0.0595(5) Uani 1 1 d .
C26 C 1.1191(2) 0.85035(12) 0.21328(16) 0.0597(5) Uani 1 1 d .
C27 C 1.2528(2) 0.84471(14) 0.24015(18) 0.0726(6) Uani 1 1 d .
H27 H 1.2944 0.7960 0.2346 0.087 Uiso 1 1 calc R
C28 C 1.3241(3) 0.91115(15) 0.2749(2) 0.0806(7) Uani 1 1 d .
H28 H 1.4133 0.9054 0.2929 0.097 Uiso 1 1 calc R
N1 N 1.2722(2) 0.98339(13) 0.28429(16) 0.0864(6) Uani 1 1 d .
C5 C -0.0217(3) -0.1726(2) -0.1301(2) 0.1096(11) Uani 1 1 d .
H5 H -0.0903 -0.1891 -0.1001 0.131 Uiso 1 1 calc R
C7 C 0.3150(2) 0.02713(12) -0.14322(16) 0.0609(5) Uani 1 1 d .
H7 H 0.3058 0.0172 -0.2092 0.073 Uiso 1 1 calc R
C8 C 0.3920(2) 0.08884(12) -0.10450(16) 0.0627(5) Uani 1 1 d .
H8 H 0.4323 0.1214 -0.1446 0.075 Uiso 1 1 calc R
C18 C 0.7335(3) 0.30077(16) -0.0066(2) 0.0926(9) Uani 1 1 d .
H18A H 0.7042 0.3145 -0.0738 0.111 Uiso 1 1 calc R
H18B H 0.7846 0.2521 -0.0045 0.111 Uiso 1 1 calc R
C17 C 0.8182(3) 0.36897(16) 0.0432(2) 0.0940(9) Uani 1 1 d .
H17A H 0.8524 0.3536 0.1092 0.113 Uiso 1 1 calc R
H17B H 0.8910 0.3780 0.0096 0.113 Uiso 1 1 calc R
C25 C 0.8498(2) 0.72339(14) 0.07589(19) 0.0738(7) Uani 1 1 d .
H25 H 0.7733 0.7310 0.0325 0.089 Uiso 1 1 calc R
C24 C 0.9209(2) 0.78974(13) 0.11425(19) 0.0713(6) Uani 1 1 d .
H24 H 0.8898 0.8411 0.0981 0.086 Uiso 1 1 calc R
C29 C 1.1441(3) 0.98827(15) 0.25781(19) 0.0805(7) Uani 1 1 d .
H29 H 1.1049 1.0377 0.2635 0.097 Uiso 1 1 calc R
C30 C 1.0663(2) 0.92515(13) 0.22270(18) 0.0695(6) Uani 1 1 d .
H30 H 0.9774 0.9328 0.2051 0.083 Uiso 1 1 calc R
C4 C 0.0579(3) -0.11254(17) -0.0867(2) 0.0893(8) Uani 1 1 d .
H4 H 0.0418 -0.0894 -0.0295 0.107 Uiso 1 1 calc R

loop_
_atom_site_aniso_label
_atom_site_aniso_U_11
_atom_site_aniso_U_22
_atom_site_aniso_U_33
_atom_site_aniso_U_23
_atom_site_aniso_U_13
_atom_site_aniso_U_12
C6 0.0546(12) 0.0544(11) 0.0642(13) 0.0020(9) 0.0036(10) 0.0000(9)
N3 0.0787(13) 0.0608(11) 0.0722(12) -0.0001(9) -0.0003(10) -0.0124(9)
N2 0.0878(14) 0.0653(12) 0.0698(12) -0.0007(9) 0.0115(10) -0.0218(10)
N4 0.128(2) 0.1001(18) 0.0927(18) -0.0023(14) -0.0011(16) -0.0551(17)
C1 0.105(2) 0.0740(16) 0.0801(17) -0.0070(13) 0.0050(16) -0.0170(15)
C2 0.0750(15) 0.0677(14) 0.0728(15) -0.0032(11) 0.0083(12) -0.0059(12)
C3 0.0623(13) 0.0587(12) 0.0668(13) 0.0054(10) 0.0008(11) -0.0078(10)
C11 0.0733(15) 0.0695(13) 0.0627(13) 0.0049(11) 0.0115(11) -0.0130(11)
C10 0.0767(15) 0.0689(13) 0.0593(13) -0.0002(10) 0.0069(11) -0.0093(12)
C9 0.0537(12) 0.0537(11) 0.0696(13) 0.0003(10) 0.0026(10) 0.0005(9)
C12 0.0641(13) 0.0610(13) 0.0682(14) -0.0013(10) 0.0010(11) -0.0006(10)
C13 0.0694(14) 0.0614(13) 0.0699(14) -0.0001(11) -0.0018(11) -0.0122(11)
C14 0.0607(14) 0.0717(14) 0.0882(17) -0.0127(13) 0.0085(12) -0.0085(11)
C15 0.0679(15) 0.0683(14) 0.0932(18) -0.0168(13) 0.0120(13) -0.0078(12)
C16 0.0882(17) 0.0691(14) 0.0651(14) -0.0016(11) 0.0093(12) -0.0231(13)
C19 0.0672(14) 0.0721(14) 0.0721(14) 0.0003(11) 0.0126(12) -0.0109(11)
C20 0.0617(13) 0.0613(12) 0.0730(14) 0.0046(11) 0.0156(11) -0.0075(10)
C21 0.0685(14) 0.0547(12) 0.0773(15) 0.0098(11) 0.0086(11) -0.0003(10)
C22 0.0620(13) 0.0617(13) 0.0748(14) 0.0091(11) 0.0049(11) 0.0010(10)
C23 0.0551(12) 0.0578(12) 0.0667(13) 0.0045(10) 0.0131(10) -0.0003(9)
C26 0.0564(12) 0.0587(12) 0.0648(13) 0.0042(10) 0.0122(10) -0.0025(10)
C27 0.0605(13) 0.0662(13) 0.0889(17) 0.0012(12) 0.0060(12) 0.0020(11)
C28 0.0653(15) 0.0785(16) 0.0960(19) -0.0040(14) 0.0079(13) -0.0046(13)
N1 0.0857(15) 0.0810(14) 0.0899(15) -0.0084(12) 0.0075(12) -0.0160(12)
C5 0.110(2) 0.128(3) 0.089(2) 0.0041(19) 0.0132(18) -0.063(2)
C7 0.0587(12) 0.0628(12) 0.0589(12) 0.0009(10) 0.0028(10) -0.0026(10)
C8 0.0618(13) 0.0600(12) 0.0661(13) 0.0071(10) 0.0098(10) -0.0061(10)
C18 0.0754(17) 0.0776(16) 0.129(2) -0.0314(16) 0.0293(17) -0.0107(14)
C17 0.0702(16) 0.0894(18) 0.129(2) -0.0336(17) 0.0350(17) -0.0164(14)
C25 0.0568(13) 0.0689(14) 0.0919(17) 0.0122(12) 0.0008(12) -0.0039(11)
C24 0.0589(13) 0.0586(12) 0.0934(17) 0.0088(11) 0.0033(12) -0.0004(10)
C29 0.0853(18) 0.0656(14) 0.0891(18) -0.0073(13) 0.0101(14) -0.0004(13)
C30 0.0630(13) 0.0631(13) 0.0824(16) 0.0001(11) 0.0123(12) 0.0039(11)
C4 0.0918(19) 0.0999(19) 0.0760(16) -0.0010(14) 0.0136(14) -0.0361(16)

loop_
_atom_type_symbol
_atom_type_description
_atom_type_scat_dispersion_real
_atom_type_scat_dispersion_imag
_atom_type_scat_source
C C 0.0181 0.0091 'International Tables Vol C Tables 4.2.6.8 and 6.1.1.4'
H H 0.0000 0.0000 'International Tables Vol C Tables 4.2.6.8 and 6.1.1.4'
N N 0.0311 0.0180 'International Tables Vol C Tables 4.2.6.8 and 6.1.1.4'

loop_
_geom_angle_atom_site_label_1
_geom_angle_atom_site_label_2
_geom_angle_atom_site_label_3
_geom_angle
C11 C6 C7 117.55(19)
C11 C6 C3 121.3(2)
C7 C6 C3 121.19(19)
C12 N3 C13 117.9(2)
C19 N2 C16 117.3(2)
C1 N4 C5 116.1(2)
N4 C1 C2 123.9(3)
N4 C1 H1 118.1
C2 C1 H1 118.1
C1 C2 C3 120.5(2)
C1 C2 H2 119.8
C3 C2 H2 119.8
C4 C3 C2 115.6(2)
C4 C3 C6 121.8(2)
C2 C3 C6 122.5(2)
C10 C11 C6 121.0(2)
C10 C11 H11 119.5
C6 C11 H11 119.5
C9 C10 C11 121.0(2)
C9 C10 H10 119.5
C11 C10 H10 119.5
C10 C9 C8 118.4(2)
C10 C9 C12 120.3(2)
C8 C9 C12 121.3(2)
N3 C12 C9 123.6(2)
N3 C12 H12 118.2
C9 C12 H12 118.2
N3 C13 C18 109.6(2)
N3 C13 C14 109.40(19)
C18 C13 C14 110.4(2)
N3 C13 H13 109.1
C18 C13 H13 109.1
C14 C13 H13 109.1
C13 C14 C15 111.71(19)
C13 C14 H14A 109.3
C15 C14 H14A 109.3
C13 C14 H14B 109.3
C15 C14 H14B 109.3
H14A C14 H14B 107.9
C16 C15 C14 111.8(2)
C16 C15 H15A 109.2
C14 C15 H15A 109.2
C16 C15 H15B 109.2
C14 C15 H15B 109.2
H15A C15 H15B 107.9
N2 C16 C15 110.1(2)
N2 C16 C17 109.7(2)
C15 C16 C17 109.6(2)
N2 C16 H16 109.2
C15 C16 H16 109.2
C17 C16 H16 109.2
N2 C19 C20 123.5(2)
N2 C19 H19 118.2
C20 C19 H19 118.2
C25 C20 C21 118.3(2)
C25 C20 C19 120.3(2)
C21 C20 C19 121.4(2)
C22 C21 C20 120.9(2)
C22 C21 H21 119.5
C20 C21 H21 119.5
C21 C22 C23 121.4(2)
C21 C22 H22 119.3
C23 C22 H22 119.3
C24 C23 C22 117.4(2)
C24 C23 C26 121.22(19)
C22 C23 C26 121.35(19)
C30 C26 C27 115.8(2)
C30 C26 C23 122.3(2)
C27 C26 C23 121.96(19)
C28 C27 C26 120.1(2)
C28 C27 H27 119.9
C26 C27 H27 119.9
N1 C28 C27 123.7(2)
N1 C28 H28 118.1
C27 C28 H28 118.1
C29 N1 C28 115.7(2)
N4 C5 C4 124.2(3)
N4 C5 H5 117.9
C4 C5 H5 117.9
C8 C7 C6 121.4(2)
C8 C7 H7 119.3
C6 C7 H7 119.3
C7 C8 C9 120.6(2)
C7 C8 H8 119.7
C9 C8 H8 119.7
C13 C18 C17 110.8(2)
C13 C18 H18A 109.5
C17 C18 H18A 109.5
C13 C18 H18B 109.5
C17 C18 H18B 109.5
H18A C18 H18B 108.1
C16 C17 C18 111.0(2)
C16 C17 H17A 109.4
C18 C17 H17A 109.4
C16 C17 H17B 109.4
C18 C17 H17B 109.4
H17A C17 H17B 108.0
C20 C25 C24 121.2(2)
C20 C25 H25 119.4
C24 C25 H25 119.4
C25 C24 C23 120.7(2)
C25 C24 H24 119.6
C23 C24 H24 119.6
N1 C29 C30 124.2(2)
N1 C29 H29 117.9
C30 C29 H29 117.9
C29 C30 C26 120.4(2)
C29 C30 H30 119.8
C26 C30 H30 119.8
C5 C4 C3 119.7(3)
C5 C4 H4 120.2
C3 C4 H4 120.2

loop_
_geom_bond_atom_site_label_1
_geom_bond_atom_site_label_2
_geom_bond_distance
C6 C11 1.394(3)
C6 C7 1.399(3)
C6 C3 1.480(3)
N3 C12 1.252(3)
N3 C13 1.461(3)
N2 C19 1.256(3)
N2 C16 1.465(3)
N4 C1 1.323(4)
N4 C5 1.335(4)
C1 C2 1.377(3)
C1 H1 0.9300
C2 C3 1.392(3)
C2 H2 0.9300
C3 C4 1.392(3)
C11 C10 1.377(3)
C11 H11 0.9300
C10 C9 1.379(3)
C10 H10 0.9300
C9 C8 1.400(3)
C9 C12 1.470(3)
C12 H12 0.9300
C13 C18 1.509(3)
C13 C14 1.509(3)
C13 H13 0.9800
C14 C15 1.524(3)
C14 H14A 0.9700
C14 H14B 0.9700
C15 C16 1.509(4)
C15 H15A 0.9700
C15 H15B 0.9700
C16 C17 1.513(3)
C16 H16 0.9800
C19 C20 1.476(3)
C19 H19 0.9300
C20 C25 1.373(3)
C20 C21 1.395(3)
C21 C22 1.368(3)
C21 H21 0.9300
C22 C23 1.399(3)
C22 H22 0.9300
C23 C24 1.394(3)
C23 C26 1.484(3)
C26 C30 1.378(3)
C26 C27 1.389(3)
C27 C28 1.378(3)
C27 H27 0.9300
C28 N1 1.336(3)
C28 H28 0.9300
N1 C29 1.330(3)
C5 C4 1.379(4)
C5 H5 0.9300
C7 C8 1.362(3)
C7 H7 0.9300
C8 H8 0.9300
C18 C17 1.536(3)
C18 H18A 0.9700
C18 H18B 0.9700
C17 H17A 0.9700
C17 H17B 0.9700
C25 C24 1.391(3)
C25 H25 0.9300
C24 H24 0.9300
C29 C30 1.371(3)
C29 H29 0.9300
C30 H30 0.9300
C4 H4 0.9300

loop_
_geom_torsion_atom_site_label_1
_geom_torsion_atom_site_label_2
_geom_torsion_atom_site_label_3
_geom_torsion_atom_site_label_4
_geom_torsion
C5 N4 C1 C2 0.0(5)
N4 C1 C2 C3 0.0(4)
C1 C2 C3 C4 -0.3(3)
C1 C2 C3 C6 -178.9(2)
C11 C6 C3 C4 27.4(3)
C7 C6 C3 C4 -152.1(2)
C11 C6 C3 C2 -154.2(2)
C7 C6 C3 C2 26.3(3)
C7 C6 C11 C10 0.2(3)
C3 C6 C11 C10 -179.3(2)
C6 C11 C10 C9 1.1(4)
C11 C10 C9 C8 -1.0(3)
C11 C10 C9 C12 179.9(2)
C13 N3 C12 C9 179.0(2)
C10 C9 C12 N3 -165.4(2)
C8 C9 C12 N3 15.5(3)
C12 N3 C13 C18 132.2(2)
C12 N3 C13 C14 -106.6(2)
N3 C13 C14 C15 -175.8(2)
C18 C13 C14 C15 -55.1(3)
C13 C14 C15 C16 55.8(3)
C19 N2 C16 C15 -102.4(3)
C19 N2 C16 C17 136.9(2)
C14 C15 C16 N2 -176.7(2)
C14 C15 C16 C17 -56.0(3)
C16 N2 C19 C20 179.1(2)
N2 C19 C20 C25 -158.8(3)
N2 C19 C20 C21 23.3(4)
C25 C20 C21 C22 -1.1(4)
C19 C20 C21 C22 176.8(2)
C20 C21 C22 C23 0.8(4)
C21 C22 C23 C24 1.1(3)
C21 C22 C23 C26 -177.7(2)
C24 C23 C26 C30 27.1(3)
C22 C23 C26 C30 -154.1(2)
C24 C23 C26 C27 -152.8(2)
C22 C23 C26 C27 26.0(3)
C30 C26 C27 C28 0.9(4)
C23 C26 C27 C28 -179.2(2)
C26 C27 C28 N1 -0.6(4)
C27 C28 N1 C29 0.2(4)
C1 N4 C5 C4 0.3(5)
C11 C6 C7 C8 -1.8(3)
C3 C6 C7 C8 177.7(2)
C6 C7 C8 C9 2.0(3)
C10 C9 C8 C7 -0.6(3)
C12 C9 C8 C7 178.54(19)
N3 C13 C18 C17 176.6(2)
C14 C13 C18 C17 56.0(3)
N2 C16 C17 C18 177.9(2)
C15 C16 C17 C18 57.0(3)
C13 C18 C17 C16 -57.8(3)
C21 C20 C25 C24 -0.4(4)
C19 C20 C25 C24 -178.4(2)
C20 C25 C24 C23 2.4(4)
C22 C23 C24 C25 -2.7(4)
C26 C23 C24 C25 176.2(2)
C28 N1 C29 C30 -0.1(4)
N1 C29 C30 C26 0.4(4)
C27 C26 C30 C29 -0.8(3)
C23 C26 C30 C29 179.3(2)
N4 C5 C4 C3 -0.6(5)
C2 C3 C4 C5 0.6(4)
C6 C3 C4 C5 179.1(3)
